data_9010041
loop_
_publ_author_name
'Hawthorne, F. C.'
'Ungaretti, L.'
'Oberti, R.'
'Bottazzi, P.'
'Czamanske, G. K.'

_publ_section_title
;
 Li: an important component in igneous alkali amphiboles
 Sample: A(11)
;
_journal_name_full 'American Mineralogist'
_journal_page_first 733
_journal_page_last 745
_journal_volume 78
_journal_year 1993
_chemical_compound_source 'Questa caldera, New Mexico'
_chemical_formula_sum
;Al0.04 Ca0.06 F1.7 Fe3.21 H0.3 K0.159 Li0.25 Mg0.62 Mn0.91 Na2.663 O22.3
 Si7.96 Ti0.12
;
_chemical_name_mineral Fluor-arfvedsonite
_space_group_IT_number 12
_symmetry_space_group_name_Hall '-C 2y'
_symmetry_space_group_name_H-M 'C 1 2/m 1'
_cell_angle_alpha 90
_cell_angle_beta 103.69
_cell_angle_gamma 90
_cell_formula_units_Z 2
_cell_length_a 9.859
_cell_length_b 18.049
_cell_length_c 5.316
_cell_volume 919.082
_database_code_amcsd 0001596
_exptl_crystal_density_diffrn 3.381
_cod_original_formula_sum
;O22.3 (F1.7 Si7.96) Al.04 Mg.62 Fe3.21 Mn.91 Ti.12 Li.25 Na2.663 Ca.06 K.159
 H.3
;
_cod_database_code 9010041

loop_
_space_group_symop_operation_xyz
x,y,z
1/2+x,1/2+y,z
x,-y,z
1/2+x,1/2-y,z
-x,y,-z
1/2-x,1/2+y,-z
-x,-y,-z
1/2-x,1/2-y,-z

loop_
_atom_site_label
_atom_site_fract_x
_atom_site_fract_y
_atom_site_fract_z
_atom_site_occupancy
_atom_site_U_iso_or_equiv
_atom_site_type_symbol
_atom_site_attached_hydrogens
O1 0.11260 0.08840 0.20970 1.00000 0.00899 O 0
O2 0.12070 0.17090 0.73240 1.00000 0.00963 O 0
O-H3 0.10990 0.00000 0.70830 0.15000 0.01355 O 1
F 0.10990 0.00000 0.70830 0.85000 0.01355 F 0
O4 0.36430 0.24840 0.79700 1.00000 0.01330 O 0
O5 0.34910 0.12780 0.07950 1.00000 0.01115 O 0
O6 0.34190 0.11890 0.57800 1.00000 0.01140 O 0
O7 0.33750 0.00000 0.29400 1.00000 0.01267 O 0
SiT1 0.28050 0.08510 0.29010 0.99500 0.00583 Si 0
AlT1 0.28050 0.08510 0.29010 0.00500 0.00583 Al 0
SiT2 0.28980 0.17000 0.79890 0.99500 0.00583 Si 0
AlT2 0.28980 0.17000 0.79890 0.00500 0.00583 Al 0
MgM1 0.00000 0.09080 0.50000 0.21000 0.00735 Mg 0
Fe2+M1 0.00000 0.09080 0.50000 0.50000 0.00735 Fe 0
MnM1 0.00000 0.09080 0.50000 0.29000 0.00735 Mn 0
Fe2+M2 0.00000 0.18240 0.00000 0.50000 0.00697 Fe 0
Fe3+M2 0.00000 0.18240 0.00000 0.44000 0.00697 Fe 0
TiM2 0.00000 0.18240 0.00000 0.06000 0.00697 Ti 0
LiM3 0.00000 0.00000 0.00000 0.25000 0.00798 Li 0
MgM3 0.00000 0.00000 0.00000 0.20000 0.00798 Mg 0
Fe2+M3 0.00000 0.00000 0.00000 0.33000 0.00798 Fe 0
MnM3 0.00000 0.00000 0.00000 0.22000 0.00798 Mn 0
NaM4 0.00000 0.27610 0.50000 0.91500 0.01710 Na 0
CaM4 0.00000 0.27610 0.50000 0.03000 0.01710 Ca 0
MnM4 0.00000 0.27610 0.50000 0.05500 0.01710 Mn 0
KA 0.00000 0.50000 0.00000 0.03900 0.05560 K 0
NaA 0.00000 0.50000 0.00000 0.20500 0.05560 Na 0
KAm 0.04400 0.50000 0.09810 0.05600 0.04230 K 0
NaAm 0.04400 0.50000 0.09810 0.29400 0.04230 Na 0
KA2 0.00000 0.46940 0.00000 0.00400 0.03154 K 0
NaA2 0.00000 0.46940 0.00000 0.02000 0.03154 Na 0

loop_
_cod_changelog_entry_id
_cod_changelog_entry_author
_cod_changelog_entry_date
_cod_changelog_entry_text
1
;cod-tools version 3.8.0
Id: cif_guess_AMCSD_atom_types 9581 2023-05-17 12:35:41Z saulius
;
2023-05-18T11:40:46+03:00
;Derived atom types and hydrogen counts
from atom names that follow the AMCSD naming convention
(Wat == water, O-H == hydroxyl).
;

loop_
_cod_related_entry_id
_cod_related_entry_database
_cod_related_entry_code
1 AMCSD 0001596
